data_4077069
loop_
_publ_author_name
'Busetto, Luigi'
'Cassani, M. Cristina'
'Mazzoni, Rita'
'Albano, Vincenzo G.'
'Sabatino, Piera'
'Frediani, Piero'
'Rivalta, Eleonora'

_publ_section_title
;
 Coordination Chemistry of Ester-Functionalized Cp Ligands. A Versatile
 Approach to the Chiral Hydroxyalkoxycarbonylcyclopentadienide
 [C5H4CO2(CHMe)2OH]-. Synthesis, Structure, and Catalytic Activity of
 Rhodium(I) and Iron(II) Complexes
;
_journal_issue 23
_journal_name_full Organometallics
_journal_page_first 4993
_journal_paper_doi 10.1021/om0205492
_journal_volume 21
_journal_year 2002
_chemical_formula_sum 'C17 H21 O3 Rh'
_chemical_formula_weight 376.25
_chemical_name_systematic
; 
 ? 
;
_space_group_IT_number 14
_symmetry_space_group_name_Hall '-P 2yn'
_symmetry_space_group_name_H-M 'P 1 21/n 1'
_atom_sites_solution_hydrogens geom
_atom_sites_solution_primary direct
_atom_sites_solution_secondary difmap
_audit_creation_method SHELXL-97
_cell_angle_alpha 90.00
_cell_angle_beta 102.1220(10)
_cell_angle_gamma 90.00
_cell_formula_units_Z 4
_cell_length_a 15.2991(8)
_cell_length_b 5.8840(3)
_cell_length_c 17.8028(10)
_cell_measurement_temperature 293(2)
_cell_volume 1566.87(14)
_computing_structure_refinement 'SHELXL-97 (Sheldrick, 1997)'
_computing_structure_solution 'SHELXS-97 (Sheldrick, 1990)'
_diffrn_ambient_temperature 293(2)
_diffrn_measured_fraction_theta_full 0.997
_diffrn_measured_fraction_theta_max 0.997
_diffrn_radiation_monochromator graphite
_diffrn_radiation_source 'fine-focus sealed tube'
_diffrn_radiation_type MoK\a
_diffrn_radiation_wavelength 0.71073
_diffrn_reflns_av_R_equivalents 0.1129
_diffrn_reflns_av_sigmaI/netI 0.0795
_diffrn_reflns_limit_h_max 14
_diffrn_reflns_limit_h_min -14
_diffrn_reflns_limit_k_max 5
_diffrn_reflns_limit_k_min -5
_diffrn_reflns_limit_l_max 17
_diffrn_reflns_limit_l_min -17
_diffrn_reflns_number 4882
_diffrn_reflns_theta_full 20.00
_diffrn_reflns_theta_max 20.00
_diffrn_reflns_theta_min 2.72
_exptl_absorpt_coefficient_mu 1.097
_exptl_crystal_density_diffrn 1.595
_exptl_crystal_density_method 'not measured'
_exptl_crystal_F_000 768
_refine_diff_density_max 0.441
_refine_diff_density_min -0.373
_refine_diff_density_rms 0.135
_refine_ls_extinction_coef 0.0074(15)
_refine_ls_extinction_expression Fc^*^=kFc[1+0.001xFc^2^\l^3^/sin(2\q)]^-1/4^
_refine_ls_extinction_method SHELXL
_refine_ls_goodness_of_fit_ref 1.035
_refine_ls_hydrogen_treatment mixed
_refine_ls_matrix_type full
_refine_ls_number_parameters 182
_refine_ls_number_reflns 1464
_refine_ls_number_restraints 0
_refine_ls_restrained_S_all 1.035
_refine_ls_R_factor_all 0.0575
_refine_ls_R_factor_gt 0.0557
_refine_ls_shift/su_max 0.008
_refine_ls_shift/su_mean 0.002
_refine_ls_structure_factor_coef Fsqd
_refine_ls_weighting_details 'calc w=1/[\s^2^(Fo^2^)+(0.1030P)^2^+1.1155P] where P=(Fo^2^+2Fc^2^)/3'
_refine_ls_weighting_scheme calc
_refine_ls_wR_factor_gt 0.1421
_refine_ls_wR_factor_ref 0.1449
_reflns_number_gt 1372
_reflns_number_total 1464
_reflns_threshold_expression >2sigma(I)
_cod_data_source_file om0205492.cif
_cod_data_source_block rhrac_(7)
_cod_database_code 4077069

loop_
_symmetry_equiv_pos_as_xyz
'x, y, z'
'-x+1/2, y+1/2, -z+1/2'
'-x, -y, -z'
'x-1/2, -y-1/2, z-1/2'

loop_
_atom_site_label
_atom_site_type_symbol
_atom_site_fract_x
_atom_site_fract_y
_atom_site_fract_z
_atom_site_U_iso_or_equiv
_atom_site_adp_type
_atom_site_occupancy
_atom_site_symmetry_multiplicity
_atom_site_calc_flag
_atom_site_refinement_flags
Rh1 Rh 0.07642(3) 0.14616(8) 0.24872(3) 0.0407(5) Uani 1 1 d .
O1 O -0.0367(3) -0.2430(8) 0.3813(3) 0.0692(14) Uani 1 1 d .
O2 O -0.0578(3) 0.1300(7) 0.3997(3) 0.0485(14) Uani 1 1 d .
C1 C 0.0728(2) 0.0187(7) 0.3652(3) 0.0433(16) Uani 1 1 d G
C2 C 0.1292(3) -0.1277(6) 0.3333(3) 0.054(2) Uani 1 1 d G
H2 H 0.1189 -0.2808 0.3217 0.065 Uiso 1 1 calc R
C3 C 0.2041(3) 0.0006(9) 0.3223(3) 0.062(2) Uani 1 1 d G
H3 H 0.2515 -0.0537 0.3021 0.075 Uiso 1 1 calc R
C4 C 0.1940(3) 0.2263(8) 0.3473(3) 0.065(2) Uani 1 1 d G
H4 H 0.2335 0.3458 0.3465 0.079 Uiso 1 1 calc R
C5 C 0.1128(3) 0.2375(7) 0.3739(3) 0.0534(19) Uani 1 1 d G
H5 H 0.0899 0.3656 0.3935 0.064 Uiso 1 1 calc R
C6 C -0.0277(5) 0.3672(10) 0.1976(5) 0.051(2) Uani 1 1 d .
H6 H -0.0439 0.4214 0.2418 0.062 Uiso 1 1 calc R
C7 C 0.0495(5) 0.4204(13) 0.1713(4) 0.058(2) Uani 1 1 d .
H7 H 0.0951 0.5183 0.1942 0.070 Uiso 1 1 calc R
C8 C -0.0572(6) 0.2860(17) 0.0648(4) 0.078(2) Uani 1 1 d .
H8A H -0.0809 0.4361 0.0500 0.094 Uiso 1 1 calc R
H8B H -0.0742 0.1804 0.0224 0.094 Uiso 1 1 calc R
C9 C 0.0440(6) 0.2873(18) 0.0984(5) 0.075(3) Uani 1 1 d .
H9 H 0.0830 0.3360 0.0642 0.090 Uiso 1 1 calc R
C10 C -0.0177(5) 0.0008(12) 0.1589(4) 0.061(2) Uani 1 1 d .
H10 H -0.0282 -0.1309 0.1845 0.073 Uiso 1 1 calc R
C11 C 0.0588(6) 0.0523(15) 0.1317(4) 0.062(2) Uani 1 1 d .
H11 H 0.1087 -0.0395 0.1337 0.074 Uiso 1 1 calc R
C12 C -0.0804(5) 0.2012(14) 0.1387(5) 0.062(2) Uani 1 1 d .
H12 H -0.1437 0.1775 0.1391 0.074 Uiso 1 1 calc R
C13 C -0.0118(5) -0.0482(12) 0.3830(4) 0.0475(17) Uani 1 1 d .
C14 C -0.1508(4) 0.0923(12) 0.4086(4) 0.0496(18) Uani 1 1 d .
H14 H -0.1531 -0.0456 0.4390 0.060 Uiso 1 1 calc R
C15 C -0.1714(5) 0.2967(12) 0.4536(4) 0.0533(19) Uani 1 1 d .
H15 H -0.1223 0.3198 0.4980 0.064 Uiso 1 1 calc R
C16 C -0.2087(6) 0.0626(17) 0.3315(5) 0.083(3) Uani 1 1 d .
H16A H -0.1723 0.0359 0.2946 0.125 Uiso 1 1 calc R
H16B H -0.2438 0.1974 0.3177 0.125 Uiso 1 1 calc R
H16C H -0.2477 -0.0649 0.3322 0.125 Uiso 1 1 calc R
C17 C -0.2569(5) 0.2635(15) 0.4811(5) 0.071(2) Uani 1 1 d .
H17A H -0.2637 0.3840 0.5158 0.107 Uiso 1 1 calc R
H17B H -0.2552 0.1202 0.5071 0.107 Uiso 1 1 calc R
H17C H -0.3065 0.2652 0.4379 0.107 Uiso 1 1 calc R
O3 O -0.1827(3) 0.4962(8) 0.4083(4) 0.0779(17) Uani 1 1 d .
H3A H -0.1675 0.4714 0.3676 0.117 Uiso 1 1 calc R

loop_
_atom_site_aniso_label
_atom_site_aniso_U_11
_atom_site_aniso_U_22
_atom_site_aniso_U_33
_atom_site_aniso_U_23
_atom_site_aniso_U_13
_atom_site_aniso_U_12
Rh1 0.0306(6) 0.0392(7) 0.0476(7) 0.0038(2) -0.0024(4) 0.00273(18)
O1 0.060(3) 0.045(3) 0.104(4) 0.009(3) 0.020(3) -0.006(3)
O2 0.031(3) 0.045(3) 0.067(4) -0.002(2) 0.007(2) -0.007(2)
C1 0.035(4) 0.039(4) 0.049(4) 0.006(3) -0.006(3) -0.006(4)
C2 0.037(5) 0.054(5) 0.063(5) 0.010(3) -0.006(4) 0.014(3)
C3 0.037(4) 0.086(6) 0.059(4) 0.014(4) -0.001(3) 0.017(4)
C4 0.050(5) 0.073(6) 0.066(5) -0.001(5) -0.007(4) -0.010(5)
C5 0.028(4) 0.074(6) 0.052(4) -0.007(5) -0.006(3) 0.001(4)
C6 0.049(5) 0.050(5) 0.052(5) 0.010(3) 0.002(4) 0.019(3)
C7 0.060(5) 0.050(4) 0.060(5) 0.014(4) 0.002(4) 0.008(4)
C8 0.077(6) 0.097(6) 0.055(5) 0.021(5) -0.001(4) 0.035(5)
C9 0.059(6) 0.103(6) 0.066(6) 0.040(6) 0.016(4) 0.019(5)
C10 0.058(5) 0.039(4) 0.071(5) 0.002(4) -0.021(4) 0.002(4)
C11 0.049(5) 0.078(6) 0.053(5) -0.005(5) -0.002(4) 0.022(5)
C12 0.033(4) 0.071(4) 0.073(6) 0.011(5) -0.008(4) 0.007(4)
C13 0.043(4) 0.042(4) 0.051(4) 0.008(3) -0.005(3) -0.004(4)
C14 0.035(4) 0.054(4) 0.055(4) 0.011(4) -0.004(3) -0.014(3)
C15 0.037(4) 0.056(4) 0.061(5) -0.004(4) -0.003(4) 0.003(3)
C16 0.052(5) 0.111(7) 0.076(6) -0.010(6) -0.013(4) -0.007(5)
C17 0.048(5) 0.086(6) 0.080(5) 0.003(5) 0.014(4) 0.004(5)
O3 0.059(3) 0.055(3) 0.124(5) 0.020(3) 0.029(3) 0.006(3)

loop_
_atom_type_symbol
_atom_type_description
_atom_type_scat_dispersion_real
_atom_type_scat_dispersion_imag
_atom_type_scat_source
C C 0.0033 0.0016 'International Tables Vol C Tables 4.2.6.8 and 6.1.1.4'
H H 0.0000 0.0000 'International Tables Vol C Tables 4.2.6.8 and 6.1.1.4'
O O 0.0106 0.0060 'International Tables Vol C Tables 4.2.6.8 and 6.1.1.4'
Rh Rh -1.1178 0.9187 'International Tables Vol C Tables 4.2.6.8 and 6.1.1.4'

loop_
_geom_angle_atom_site_label_1
_geom_angle_atom_site_label_2
_geom_angle_atom_site_label_3
_geom_angle
C10 Rh1 C7 78.8(3)
C10 Rh1 C6 65.6(3)
C7 Rh1 C6 38.6(3)
C10 Rh1 C11 38.6(3)
C7 Rh1 C11 65.7(3)
C6 Rh1 C11 78.9(3)
C10 Rh1 C1 115.3(3)
C7 Rh1 C1 146.3(2)
C6 Rh1 C1 116.6(3)
C11 Rh1 C1 144.0(3)
C10 Rh1 C2 108.2(2)
C7 Rh1 C2 170.3(3)
C6 Rh1 C2 150.2(3)
C11 Rh1 C2 115.3(3)
C1 Rh1 C2 37.17(7)
C10 Rh1 C5 147.3(3)
C7 Rh1 C5 116.1(2)
C6 Rh1 C5 106.8(2)
C11 Rh1 C5 173.1(2)
C1 Rh1 C5 37.09(7)
C2 Rh1 C5 61.65(9)
C10 Rh1 C3 130.8(2)
C7 Rh1 C3 133.7(3)
C6 Rh1 C3 163.5(2)
C11 Rh1 C3 112.6(2)
C1 Rh1 C3 61.45(9)
C2 Rh1 C3 36.64(7)
C5 Rh1 C3 61.03(9)
C10 Rh1 C4 167.1(2)
C7 Rh1 C4 111.1(3)
C6 Rh1 C4 127.3(2)
C11 Rh1 C4 136.7(3)
C1 Rh1 C4 61.37(9)
C2 Rh1 C4 61.08(9)
C5 Rh1 C4 36.53(7)
C3 Rh1 C4 36.27(7)
C13 O2 C14 118.1(5)
C2 C1 C5 108.0
C2 C1 C13 124.6(4)
C5 C1 C13 127.3(4)
C2 C1 Rh1 72.19(18)
C5 C1 Rh1 72.54(17)
C13 C1 Rh1 119.6(4)
C1 C2 C3 108.0
C1 C2 Rh1 70.64(19)
C3 C2 Rh1 73.23(19)
C4 C3 C2 108.0
C4 C3 Rh1 72.05(17)
C2 C3 Rh1 70.13(17)
C5 C4 C3 108.0
C5 C4 Rh1 70.31(19)
C3 C4 Rh1 71.67(17)
C4 C5 C1 108.0
C4 C5 Rh1 73.16(19)
C1 C5 Rh1 70.36(17)
C7 C6 C12 106.0(7)
C7 C6 Rh1 70.6(4)
C12 C6 Rh1 98.3(4)
C6 C7 C9 106.0(7)
C6 C7 Rh1 70.8(4)
C9 C7 Rh1 97.7(5)
C12 C8 C9 93.7(6)
C7 C9 C11 99.4(6)
C7 C9 C8 102.0(7)
C11 C9 C8 101.8(8)
C11 C10 C12 106.5(7)
C11 C10 Rh1 71.5(4)
C12 C10 Rh1 99.4(5)
C10 C11 C9 105.7(7)
C10 C11 Rh1 69.9(4)
C9 C11 Rh1 97.2(6)
C10 C12 C8 102.1(7)
C10 C12 C6 96.7(6)
C8 C12 C6 101.4(7)
O1 C13 O2 125.1(6)
O1 C13 C1 123.0(6)
O2 C13 C1 111.9(5)
O2 C14 C16 108.7(6)
O2 C14 C15 104.4(5)
C16 C14 C15 115.7(7)
O3 C15 C14 111.9(6)
O3 C15 C17 106.4(6)
C14 C15 C17 111.2(6)

loop_
_geom_bond_atom_site_label_1
_geom_bond_atom_site_label_2
_geom_bond_distance
Rh1 C10 2.096(7)
Rh1 C7 2.106(7)
Rh1 C6 2.109(6)
Rh1 C11 2.117(8)
Rh1 C1 2.218(5)
Rh1 C2 2.238(4)
Rh1 C5 2.246(5)
Rh1 C3 2.278(5)
Rh1 C4 2.283(5)
O1 C13 1.206(9)
O2 C13 1.330(8)
O2 C14 1.481(8)
C1 C2 1.4200
C1 C5 1.4200
C1 C13 1.450(8)
C2 C3 1.4200
C3 C4 1.4200
C4 C5 1.4200
C6 C7 1.394(10)
C6 C12 1.532(11)
C7 C9 1.502(12)
C8 C12 1.519(11)
C8 C9 1.538(11)
C9 C11 1.502(13)
C10 C11 1.391(11)
C10 C12 1.516(11)
C14 C16 1.480(11)
C14 C15 1.514(10)
C15 O3 1.413(9)
C15 C17 1.503(10)
